data_2107507
loop_
_publ_author_name
'Sharma, Sakshi'
'Brahmachari, Goutam'
'Kant, Rajni'
'Gupta, Vivek K.'

_publ_section_title
;
 One-pot green synthesis of biologically relevant novel
 spiro[indolin-2-one-3,4'-pyrano[2,3-<i>c</i>]pyrazoles] and studies on
 their spectral and X-ray crystallographic behaviors
;
_journal_issue 3
_journal_name_full 'Acta Crystallographica Section B'
_journal_page_first 335
_journal_page_last 343
_journal_paper_doi 10.1107/S2052520616005060
_journal_volume 72
_journal_year 2016
_chemical_formula_moiety 'C68 H52 N20 O17'
_chemical_formula_sum 'C68 H52 N20 O17'
_chemical_formula_weight 1421.30
_chemical_name_systematic
;
Methyl 6'-amino,5'-cyano-1-methyl-2-oxo-2'H-spiro
[indoline-3,4'-pyrano[2,3-c]pyrazole]-3'-carboxylate
;
_space_group_IT_number 15
_symmetry_cell_setting monoclinic
_symmetry_space_group_name_Hall '-C 2yc'
_symmetry_space_group_name_H-M 'C 1 2/c 1'
_atom_sites_solution_hydrogens geom
_atom_sites_solution_primary direct
_atom_sites_solution_secondary difmap
_audit_creation_method SHELXL-97
_cell_angle_alpha 90.00
_cell_angle_beta 98.988(8)
_cell_angle_gamma 90.00
_cell_formula_units_Z 2
_cell_length_a 7.6155(6)
_cell_length_b 27.2024(12)
_cell_length_c 16.0187(13)
_cell_measurement_reflns_used 1907
_cell_measurement_temperature 293(2)
_cell_measurement_theta_max 26.9020
_cell_measurement_theta_min 3.8950
_cell_volume 3277.7(4)
_computing_cell_refinement 'CrysAlisPro (Oxford Diffraction,2010)'
_computing_data_collection 'CrysAlisPro (Oxford Diffraction,2010)'
_computing_data_reduction 'CrysAlisPro (Oxford Diffraction,2010)'
_computing_molecular_graphics 'ORTEP3 (Farrugia, 2012)'
_computing_publication_material 'PLATON (Spek,2009)'
_computing_structure_refinement 'SHELXL-97 (Sheldrick, 2008)'
_computing_structure_solution 'SHELXS-97 (Sheldrick, 2008)'
_diffrn_ambient_temperature 293(2)
_diffrn_detector_area_resol_mean 16.1049
_diffrn_measured_fraction_theta_full 0.995
_diffrn_measured_fraction_theta_max 0.995
_diffrn_measurement_device_type 'Xcalibur, Sapphire3'
_diffrn_measurement_method 'Omega Scan'
_diffrn_radiation_monochromator graphite
_diffrn_radiation_source 'fine-focus sealed tube'
_diffrn_radiation_type MoK\a
_diffrn_radiation_wavelength 0.71073
_diffrn_reflns_av_R_equivalents 0.0362
_diffrn_reflns_av_sigmaI/netI 0.0637
_diffrn_reflns_limit_h_max 7
_diffrn_reflns_limit_h_min -9
_diffrn_reflns_limit_k_max 31
_diffrn_reflns_limit_k_min -32
_diffrn_reflns_limit_l_max 15
_diffrn_reflns_limit_l_min -19
_diffrn_reflns_number 6064
_diffrn_reflns_theta_full 25.00
_diffrn_reflns_theta_max 25.00
_diffrn_reflns_theta_min 3.51
_diffrn_standards_decay_% 0
_diffrn_standards_interval_count 0
_diffrn_standards_interval_time 0
_diffrn_standards_number 0
_exptl_absorpt_coefficient_mu 0.107
_exptl_absorpt_correction_T_max 1.00000
_exptl_absorpt_correction_T_min 0.55584
_exptl_absorpt_correction_type multi-scan
_exptl_absorpt_process_details
;
CrysAlisPro, Agilent Technologies,
Version 1.171.36.28 (release 01-02-2013 CrysAlis171 .NET)
(compiled Feb  1 2013,16:14:44)
Empirical absorption correction using spherical harmonics,
 implemented in SCALE3 ABSPACK scaling algorithm.
;
_exptl_crystal_colour white
_exptl_crystal_density_diffrn 1.440
_exptl_crystal_density_method 'not measured'
_exptl_crystal_description block
_exptl_crystal_F_000 1472
_exptl_crystal_size_max 0.3
_exptl_crystal_size_mid 0.2
_exptl_crystal_size_min 0.2
_refine_diff_density_max 0.204
_refine_diff_density_min -0.221
_refine_ls_extinction_method none
_refine_ls_goodness_of_fit_ref 1.004
_refine_ls_hydrogen_treatment constr
_refine_ls_matrix_type full
_refine_ls_number_parameters 242
_refine_ls_number_reflns 2870
_refine_ls_number_restraints 0
_refine_ls_restrained_S_all 1.004
_refine_ls_R_factor_all 0.0973
_refine_ls_R_factor_gt 0.0517
_refine_ls_shift/su_max 0.000
_refine_ls_shift/su_mean 0.000
_refine_ls_structure_factor_coef Fsqd
_refine_ls_weighting_details 'calc w=1/[\s^2^(Fo^2^)+(0.0627P)^2^+0.2153P] where P=(Fo^2^+2Fc^2^)/3'
_refine_ls_weighting_scheme calc
_refine_ls_wR_factor_gt 0.1158
_refine_ls_wR_factor_ref 0.1386
_reflns_number_gt 1803
_reflns_number_total 2870
_reflns_threshold_expression >2sigma(I)
_cod_data_source_file bp5086sup1.cif
_cod_data_source_block gbbb378
_cod_depositor_comments
;
 Marking attached hydrogen atoms.

 Antanas Vaitkus,
 2017-03-24

The following automatic conversions were performed:

'_symmetry_cell_setting' value 'Monoclinic' changed to 'monoclinic'
according to
/usr/data/users/saulius/crontab/automatic-downloads/rss-feeds/IUCr/lib/dictionaries/cif_core.dic
dictionary named 'cif_core.dic' version 2.4.2 from 2011-04-26.

Automatic conversion script
Id: cif_fix_values 4268 2015-11-12 08:31:59Z antanas 

 Adding full bibliography for 2107505--2107507.cif.
;
_cod_original_sg_symbol_H-M 'C 2/c'
_cod_database_code 2107507
_cod_database_fobs_code 2107507

loop_
_symmetry_equiv_pos_as_xyz
'x, y, z'
'-x, y, -z+1/2'
'x+1/2, y+1/2, z'
'-x+1/2, y+1/2, -z+1/2'
'-x, -y, -z'
'x, -y, z-1/2'
'-x+1/2, -y+1/2, -z'
'x+1/2, -y+1/2, z-1/2'

loop_
_atom_site_type_symbol
_atom_site_label
_atom_site_fract_x
_atom_site_fract_y
_atom_site_fract_z
_atom_site_U_iso_or_equiv
_atom_site_adp_type
_atom_site_calc_flag
_atom_site_refinement_flags
_atom_site_occupancy
_atom_site_symmetry_multiplicity
_atom_site_attached_hydrogens
N N1 -0.1963(3) 0.08268(8) 0.48147(17) 0.0529(7) Uani d . 1 1 0
C C1 -0.3611(4) 0.05446(11) 0.4764(2) 0.0778(11) Uani d . 1 1 0
H H1A -0.4127 0.0598 0.5266 0.117 Uiso calc R 1 1 0
H H1B -0.3358 0.0201 0.4712 0.117 Uiso calc R 1 1 0
H H1C -0.4431 0.0649 0.4279 0.117 Uiso calc R 1 1 0
C C2 -0.1825(4) 0.12454(9) 0.43802(19) 0.0448(7) Uani d . 1 1 0
C C3 0.0100(3) 0.14503(8) 0.46383(16) 0.0368(6) Uani d . 1 1 0
C C4 0.2528(4) 0.10567(10) 0.57846(18) 0.0497(8) Uani d . 1 1 0
H H4 0.3393 0.1290 0.5727 0.060 Uiso calc R 1 1 0
C C5 0.2890(5) 0.06728(11) 0.6358(2) 0.0628(9) Uani d . 1 1 0
H H5 0.4009 0.0648 0.6684 0.075 Uiso calc R 1 1 0
C C6 0.1603(6) 0.03271(11) 0.6447(2) 0.0734(11) Uani d . 1 1 0
H H6 0.1859 0.0077 0.6843 0.088 Uiso calc R 1 1 0
C C7 -0.0065(5) 0.03480(10) 0.5956(2) 0.0650(10) Uani d . 1 1 0
H H7 -0.0930 0.0114 0.6012 0.078 Uiso calc R 1 1 0
C C8 -0.0394(4) 0.07266(9) 0.53847(19) 0.0478(8) Uani d . 1 1 0
C C9 0.0882(4) 0.10852(8) 0.53083(18) 0.0413(7) Uani d . 1 1 0
O O10 -0.3009(3) 0.14337(7) 0.38778(14) 0.0576(6) Uani d . 1 1 0
C C11 0.1088(3) 0.14525(8) 0.38775(16) 0.0396(7) Uani d . 1 1 0
C C12 0.1572(3) 0.18595(9) 0.34838(17) 0.0422(7) Uani d . 1 1 0
O O13 0.1237(2) 0.23291(6) 0.37209(11) 0.0473(5) Uani d . 1 1 0
C C14 0.0518(3) 0.23634(9) 0.44520(17) 0.0403(7) Uani d . 1 1 0
C C15 0.0003(3) 0.19761(8) 0.49119(16) 0.0373(6) Uani d . 1 1 0
C C16 0.1607(4) 0.09975(10) 0.35688(18) 0.0489(8) Uani d . 1 1 0
N N17 0.2063(4) 0.06348(9) 0.33073(19) 0.0780(10) Uani d . 1 1 0
N N18 0.2433(3) 0.18685(8) 0.28187(15) 0.0605(7) Uani d . 1 1 0
H H18A 0.2731 0.1598 0.2602 0.073 Uiso calc R 1 1 0
H H18B 0.2688 0.2145 0.2607 0.073 Uiso calc R 1 1 0
C C19 -0.0604(3) 0.22109(9) 0.55811(17) 0.0390(6) Uani d . 1 1 0
N N20 -0.0401(3) 0.26986(7) 0.54618(15) 0.0463(6) Uani d . 1 1 0
H H20 -0.0681 0.2919 0.5803 0.056 Uiso calc R 1 1 0
N N21 0.0284(3) 0.28061(7) 0.47557(15) 0.0479(6) Uani d . 1 1 0
C C22 -0.1409(3) 0.20457(10) 0.63042(18) 0.0458(7) Uani d . 1 1 0
O O23 -0.1766(3) 0.23144(8) 0.68472(14) 0.0741(7) Uani d . 1 1 0
O O24 -0.1703(3) 0.15704(7) 0.62814(12) 0.0578(6) Uani d . 1 1 0
C C25 -0.2494(5) 0.13709(13) 0.6968(2) 0.0824(12) Uani d . 1 1 0
H H25A -0.1713 0.1424 0.7491 0.124 Uiso calc R 1 1 0
H H25B -0.2686 0.1025 0.6882 0.124 Uiso calc R 1 1 0
H H25C -0.3611 0.1531 0.6988 0.124 Uiso calc R 1 1 0
O O1 0.5000 -0.0191(4) 0.7500 0.193(5) Uani d SP 0.50 2 2

loop_
_atom_site_aniso_label
_atom_site_aniso_U_11
_atom_site_aniso_U_22
_atom_site_aniso_U_33
_atom_site_aniso_U_12
_atom_site_aniso_U_13
_atom_site_aniso_U_23
N1 0.0594(15) 0.0374(13) 0.0684(19) -0.0127(12) 0.0298(15) -0.0059(13)
C1 0.072(2) 0.0616(19) 0.109(3) -0.0312(18) 0.044(2) -0.018(2)
C2 0.0539(18) 0.0326(15) 0.053(2) -0.0036(14) 0.0232(16) -0.0087(14)
C3 0.0451(14) 0.0297(13) 0.0386(16) -0.0042(12) 0.0155(13) -0.0006(12)
C4 0.0660(19) 0.0417(16) 0.0437(19) 0.0073(14) 0.0153(16) 0.0022(14)
C5 0.090(2) 0.0523(17) 0.047(2) 0.0188(18) 0.0146(19) 0.0058(16)
C6 0.126(3) 0.0440(18) 0.056(2) 0.021(2) 0.031(3) 0.0149(17)
C7 0.100(3) 0.0343(16) 0.070(3) -0.0042(17) 0.043(2) 0.0073(16)
C8 0.071(2) 0.0273(13) 0.052(2) 0.0013(14) 0.0315(18) -0.0023(13)
C9 0.0554(17) 0.0306(13) 0.0424(17) 0.0027(13) 0.0218(15) -0.0007(13)
O10 0.0531(12) 0.0528(12) 0.0662(16) -0.0003(10) 0.0075(12) -0.0064(11)
C11 0.0496(15) 0.0339(13) 0.0373(17) -0.0017(12) 0.0130(13) 0.0041(12)
C12 0.0470(16) 0.0420(15) 0.0385(17) -0.0028(13) 0.0099(14) 0.0014(13)
O13 0.0605(12) 0.0343(10) 0.0499(13) -0.0026(9) 0.0171(10) 0.0090(9)
C14 0.0418(15) 0.0333(14) 0.0454(18) -0.0012(12) 0.0059(14) 0.0033(13)
C15 0.0395(14) 0.0316(13) 0.0413(17) 0.0002(11) 0.0079(13) 0.0006(12)
C16 0.0642(19) 0.0411(15) 0.0461(19) -0.0076(14) 0.0234(16) -0.0007(14)
N17 0.112(2) 0.0472(15) 0.086(2) -0.0004(16) 0.049(2) -0.0100(15)
N18 0.0823(18) 0.0528(14) 0.0538(17) -0.0112(13) 0.0332(15) 0.0042(13)
C19 0.0398(14) 0.0336(13) 0.0433(17) 0.0025(12) 0.0060(13) -0.0040(13)
N20 0.0517(14) 0.0359(12) 0.0509(16) 0.0027(10) 0.0065(12) -0.0094(11)
N21 0.0531(14) 0.0327(12) 0.0580(17) 0.0003(11) 0.0086(13) -0.0008(12)
C22 0.0463(16) 0.0464(16) 0.0455(19) 0.0071(13) 0.0096(15) -0.0072(14)
O23 0.0987(18) 0.0672(14) 0.0623(16) 0.0057(12) 0.0304(14) -0.0243(12)
O24 0.0777(14) 0.0472(11) 0.0560(14) -0.0025(10) 0.0342(12) -0.0007(10)
C25 0.104(3) 0.086(2) 0.068(3) -0.016(2) 0.047(2) 0.008(2)
O1 0.156(10) 0.200(11) 0.218(14) 0.000 0.018(10) 0.000

loop_
_atom_type_symbol
_atom_type_description
_atom_type_scat_dispersion_real
_atom_type_scat_dispersion_imag
_atom_type_scat_source
C C 0.0033 0.0016 'International Tables Vol C Tables 4.2.6.8 and 6.1.1.4'
H H 0.0000 0.0000 'International Tables Vol C Tables 4.2.6.8 and 6.1.1.4'
N N 0.0061 0.0033 'International Tables Vol C Tables 4.2.6.8 and 6.1.1.4'
O O 0.0106 0.0060 'International Tables Vol C Tables 4.2.6.8 and 6.1.1.4'

loop_
_geom_angle_atom_site_label_1
_geom_angle_atom_site_label_2
_geom_angle_atom_site_label_3
_geom_angle
C2 N1 C8 111.7(2)
C2 N1 C1 123.4(3)
C8 N1 C1 124.5(3)
N1 C1 H1A 109.5
N1 C1 H1B 109.5
H1A C1 H1B 109.5
N1 C1 H1C 109.5
H1A C1 H1C 109.5
H1B C1 H1C 109.5
O10 C2 N1 125.8(3)
O10 C2 C3 126.1(2)
N1 C2 C3 108.1(3)
C15 C3 C9 116.7(2)
C15 C3 C11 106.36(18)
C9 C3 C11 112.31(19)
C15 C3 C2 109.28(19)
C9 C3 C2 101.7(2)
C11 C3 C2 110.4(2)
C9 C4 C5 118.8(3)
C9 C4 H4 120.6
C5 C4 H4 120.6
C6 C5 C4 120.6(3)
C6 C5 H5 119.7
C4 C5 H5 119.7
C5 C6 C7 121.0(3)
C5 C6 H6 119.5
C7 C6 H6 119.5
C8 C7 C6 117.7(3)
C8 C7 H7 121.2
C6 C7 H7 121.2
C7 C8 C9 121.7(3)
C7 C8 N1 128.5(3)
C9 C8 N1 109.8(2)
C4 C9 C8 120.2(3)
C4 C9 C3 131.2(2)
C8 C9 C3 108.6(3)
C12 C11 C16 116.3(2)
C12 C11 C3 125.3(2)
C16 C11 C3 118.4(2)
N18 C12 C11 126.1(2)
N18 C12 O13 109.9(2)
C11 C12 O13 124.0(2)
C12 O13 C14 114.66(18)
N21 C14 O13 118.1(2)
N21 C14 C15 115.7(2)
O13 C14 C15 126.1(2)
C14 C15 C19 102.6(2)
C14 C15 C3 122.8(2)
C19 C15 C3 134.6(2)
N17 C16 C11 178.1(3)
C12 N18 H18A 120.0
C12 N18 H18B 120.0
H18A N18 H18B 120.0
N20 C19 C15 106.4(2)
N20 C19 C22 119.0(2)
C15 C19 C22 134.5(2)
N21 N20 C19 113.5(2)
N21 N20 H20 123.3
C19 N20 H20 123.3
C14 N21 N20 101.7(2)
O23 C22 O24 124.3(2)
O23 C22 C19 123.9(3)
O24 C22 C19 111.8(2)
C22 O24 C25 116.1(2)
O24 C25 H25A 109.5
O24 C25 H25B 109.5
H25A C25 H25B 109.5
O24 C25 H25C 109.5
H25A C25 H25C 109.5
H25B C25 H25C 109.5

loop_
_geom_bond_atom_site_label_1
_geom_bond_atom_site_label_2
_geom_bond_distance
N1 C2 1.347(3)
N1 C8 1.412(4)
N1 C1 1.463(3)
C1 H1A 0.9600
C1 H1B 0.9600
C1 H1C 0.9600
C2 O10 1.223(3)
C2 C3 1.563(4)
C3 C15 1.501(3)
C3 C9 1.514(4)
C3 C11 1.529(3)
C4 C9 1.364(4)
C4 C5 1.389(4)
C4 H4 0.9300
C5 C6 1.382(4)
C5 H5 0.9300
C6 C7 1.386(5)
C6 H6 0.9300
C7 C8 1.375(4)
C7 H7 0.9300
C8 C9 1.396(3)
C11 C12 1.353(3)
C11 C16 1.412(3)
C12 N18 1.336(3)
C12 O13 1.368(3)
O13 C14 1.372(3)
C14 N21 1.321(3)
C14 C15 1.377(3)
C15 C19 1.388(3)
C16 N17 1.147(3)
N18 H18A 0.8600
N18 H18B 0.8600
C19 N20 1.353(3)
C19 C22 1.463(3)
N20 N21 1.349(3)
N20 H20 0.8600
C22 O23 1.199(3)
C22 O24 1.312(3)
O24 C25 1.440(3)
C25 H25A 0.9600
C25 H25B 0.9600
C25 H25C 0.9600

loop_
_geom_hbond_atom_site_label_D
_geom_hbond_atom_site_label_H
_geom_hbond_atom_site_label_A
_geom_hbond_site_symmetry_A
_geom_hbond_distance_DH
_geom_hbond_distance_HA
_geom_hbond_distance_DA
_geom_hbond_angle_DHA
C7 H7 N17 5_556 0.93 2.53 3.379(4) 152.6
N18 H18A O10 2 0.86 2.45 3.058(3) 127.9
N18 H18B O23 8 0.86 1.99 2.834(3) 165.4
N20 H20 O10 7_456 0.86 2.13 2.925(3) 154.5

loop_
_geom_torsion_atom_site_label_1
_geom_torsion_atom_site_label_2
_geom_torsion_atom_site_label_3
_geom_torsion_atom_site_label_4
_geom_torsion
C8 N1 C2 O10 -176.0(2)
C1 N1 C2 O10 -2.3(4)
C8 N1 C2 C3 3.3(3)
C1 N1 C2 C3 177.0(2)
O10 C2 C3 C15 52.3(3)
N1 C2 C3 C15 -127.0(2)
O10 C2 C3 C9 176.3(3)
N1 C2 C3 C9 -3.1(2)
O10 C2 C3 C11 -64.4(3)
N1 C2 C3 C11 116.3(2)
C9 C4 C5 C6 -0.3(4)
C4 C5 C6 C7 1.4(5)
C5 C6 C7 C8 -0.6(5)
C6 C7 C8 C9 -1.3(4)
C6 C7 C8 N1 179.6(3)
C2 N1 C8 C7 176.9(3)
C1 N1 C8 C7 3.3(4)
C2 N1 C8 C9 -2.2(3)
C1 N1 C8 C9 -175.8(2)
C5 C4 C9 C8 -1.5(4)
C5 C4 C9 C3 -179.5(2)
C7 C8 C9 C4 2.4(4)
N1 C8 C9 C4 -178.4(2)
C7 C8 C9 C3 -179.2(2)
N1 C8 C9 C3 0.0(3)
C15 C3 C9 C4 -61.3(3)
C11 C3 C9 C4 61.9(4)
C2 C3 C9 C4 179.9(3)
C15 C3 C9 C8 120.5(2)
C11 C3 C9 C8 -116.2(2)
C2 C3 C9 C8 1.8(2)
C15 C3 C11 C12 -7.0(4)
C9 C3 C11 C12 -135.9(3)
C2 C3 C11 C12 111.4(3)
C15 C3 C11 C16 170.6(2)
C9 C3 C11 C16 41.7(3)
C2 C3 C11 C16 -71.0(3)
C16 C11 C12 N18 2.4(4)
C3 C11 C12 N18 -179.9(3)
C16 C11 C12 O13 -177.5(3)
C3 C11 C12 O13 0.2(4)
N18 C12 O13 C14 -173.7(2)
C11 C12 O13 C14 6.2(4)
C12 O13 C14 N21 175.0(2)
C12 O13 C14 C15 -5.0(4)
N21 C14 C15 C19 -0.5(3)
O13 C14 C15 C19 179.4(2)
N21 C14 C15 C3 177.2(2)
O13 C14 C15 C3 -2.8(4)
C9 C3 C15 C14 134.3(3)
C11 C3 C15 C14 8.1(3)
C2 C3 C15 C14 -111.1(3)
C9 C3 C15 C19 -48.8(4)
C11 C3 C15 C19 -175.0(3)
C2 C3 C15 C19 65.8(4)
C14 C15 C19 N20 0.0(3)
C3 C15 C19 N20 -177.4(3)
C14 C15 C19 C22 177.4(3)
C3 C15 C19 C22 0.0(5)
C15 C19 N20 N21 0.6(3)
C22 C19 N20 N21 -177.3(2)
O13 C14 N21 N20 -179.1(2)
C15 C14 N21 N20 0.9(3)
C19 N20 N21 C14 -0.9(3)
N20 C19 C22 O23 -6.8(4)
C15 C19 C22 O23 176.0(3)
N20 C19 C22 O24 172.7(2)
C15 C19 C22 O24 -4.5(4)
O23 C22 O24 C25 -0.5(4)
C19 C22 O24 C25 180.0(2)
